data_2228011
loop_
_publ_author_name
'Burnham, Lauren E.'
'Kachlan, Rulla M.'
'Thomas, Andy A.'
'Ogle, Craig A.'
'Jones, Daniel S.'

_publ_section_title
;
 Tetrakis(4-<i>tert</i>-butylbenzyl)silane
;
_journal_coeditor_code SU2206
_journal_issue 9
_journal_name_full 'Acta Crystallographica Section E'
_journal_page_first o2442
_journal_paper_doi 10.1107/S1600536810034173
_journal_volume 66
_journal_year 2010
_chemical_formula_iupac 'C44 H60 Si1'
_chemical_formula_moiety 'C44 H60 Si1'
_chemical_formula_sum 'C44 H60 Si'
_chemical_formula_weight 617.01
_chemical_name_systematic
;
Tetrakis(4-<i>tert</i>-butylbenzyl)silane
;
_space_group_IT_number 86
_symmetry_cell_setting tetragonal
_symmetry_space_group_name_Hall '-P 4bc'
_symmetry_space_group_name_H-M 'P 42/n :2'
_audit_creation_method 'WinGX routine CIF_UPDATE'
_cell_angle_alpha 90
_cell_angle_beta 90
_cell_angle_gamma 90
_cell_formula_units_Z 2
_cell_length_a 17.394(2)
_cell_length_b 17.394(2)
_cell_length_c 6.3613(6)
_cell_measurement_reflns_used 25
_cell_measurement_temperature 295(2)
_cell_measurement_theta_max 35.28
_cell_measurement_theta_min 7.81
_cell_volume 1924.6(4)
_computing_cell_refinement 'CAD-4 EXPRESS (Enraf--Nonius, 1994)'
_computing_data_collection 'CAD-4 EXPRESS (Enraf--Nonius, 1994)'
_computing_data_reduction 'XCAD4 (Harms & Wocadlo, 1995)'
_computing_molecular_graphics
;ORTEP-3 for Windows (Farrugia, 1997) and
<i>Mercury</i> (Macrae <i>et al.</i>, 2006)
;
_computing_publication_material 'WinGX (Farrugia, 1999)'
_computing_structure_refinement 'SHELXL97 (Sheldrick, 2008)'
_computing_structure_solution 'SHELXS97 (Sheldrick, 2008)'
_diffrn_ambient_temperature 295(2)
_diffrn_measured_fraction_theta_full 1
_diffrn_measured_fraction_theta_max 1
_diffrn_measurement_device '\k-geometry diffractometer'
_diffrn_measurement_device_type 'Enraf--Nonius CAD-4'
_diffrn_measurement_method 'non-profiled omega/2theta scans'
_diffrn_radiation_type CuK\a
_diffrn_radiation_wavelength 1.54184
_diffrn_reflns_av_R_equivalents 0.0359
_diffrn_reflns_limit_h_max 20
_diffrn_reflns_limit_h_min -20
_diffrn_reflns_limit_k_max 15
_diffrn_reflns_limit_k_min -20
_diffrn_reflns_limit_l_max 0
_diffrn_reflns_limit_l_min -7
_diffrn_reflns_number 5204
_diffrn_reflns_theta_full 67.4
_diffrn_reflns_theta_max 67.4
_diffrn_reflns_theta_min 3.59
_diffrn_standards_decay_% 2
_diffrn_standards_interval_count 113
_diffrn_standards_interval_time 57
_diffrn_standards_number 3
_exptl_absorpt_coefficient_mu 0.724
_exptl_absorpt_correction_type none
_exptl_crystal_colour colorless
_exptl_crystal_density_diffrn 1.065
_exptl_crystal_density_method 'not measured'
_exptl_crystal_description prism
_exptl_crystal_F_000 676
_exptl_crystal_size_max 0.31
_exptl_crystal_size_mid 0.15
_exptl_crystal_size_min 0.12
_refine_diff_density_max 0.125
_refine_diff_density_min -0.114
_refine_ls_extinction_coef 0.0033(6)
_refine_ls_extinction_expression Fc^*^=kFc[1+0.001xFc^2^\l^3^/sin(2\q)]^-1/4^
_refine_ls_extinction_method 'SHELXL97 (Sheldrick, 2008)'
_refine_ls_goodness_of_fit_ref 1.015
_refine_ls_hydrogen_treatment constr
_refine_ls_matrix_type full
_refine_ls_number_parameters 106
_refine_ls_number_reflns 1738
_refine_ls_number_restraints 0
_refine_ls_restrained_S_all 1.015
_refine_ls_R_factor_gt 0.0409
_refine_ls_shift/su_max 0
_refine_ls_structure_factor_coef Fsqd
_refine_ls_weighting_details 'calc w=1/[\s^2^(Fo^2^)+(0.0761P)^2^+0.1124P] where P=(Fo^2^+2Fc^2^)/3'
_refine_ls_weighting_scheme calc
_refine_ls_wR_factor_ref 0.1351
_reflns_number_gt 1056
_reflns_number_total 1738
_reflns_threshold_expression I>2sigma(I)
_cod_data_source_file su2206.cif
_cod_data_source_block I
_cod_original_cell_volume 1924.7(4)
_cod_original_sg_symbol_H-M 'P 42/n'
_cod_database_code 2228011
_cod_database_fobs_code 2228011

loop_
_symmetry_equiv_pos_as_xyz
'x, y, z'
'-x+1/2, -y+1/2, z'
'-y, x+1/2, z+1/2'
'y+1/2, -x, z+1/2'
'-x, -y, -z'
'x-1/2, y-1/2, -z'
'y, -x-1/2, -z-1/2'
'-y-1/2, x, -z-1/2'

loop_
_atom_site_type_symbol
_atom_site_label
_atom_site_fract_x
_atom_site_fract_y
_atom_site_fract_z
_atom_site_U_iso_or_equiv
_atom_site_adp_type
_atom_site_calc_flag
_atom_site_refinement_flags
_atom_site_occupancy
_atom_site_disorder_assembly
_atom_site_disorder_group
Si Si 0.25 0.25 0.25 0.0599(4) Uani d S 1 . .
C C4 0.50538(12) 0.30509(12) 0.4293(4) 0.0780(7) Uani d . 1 . .
H H4 0.5263 0.2856 0.5529 0.094 Uiso calc R 1 . .
C C1 0.33661(10) 0.25820(11) 0.0742(4) 0.0674(7) Uani d . 1 . .
H H1A 0.3507 0.2069 0.0288 0.081 Uiso calc R 1 . .
H H1B 0.3217 0.2868 -0.0502 0.081 Uiso calc R 1 . .
C C5 0.54015(10) 0.36783(10) 0.3360(3) 0.0535(5) Uani d . 1 . .
C C7 0.44050(11) 0.35854(12) 0.0714(4) 0.0668(6) Uani d . 1 . .
H H7 0.4193 0.3779 -0.0519 0.08 Uiso calc R 1 . .
C C8 0.61357(11) 0.40291(11) 0.4257(4) 0.0624(6) Uani d . 1 . .
C C2 0.40700(10) 0.29575(10) 0.1652(4) 0.0580(5) Uani d . 1 . .
C C6 0.50509(12) 0.39375(12) 0.1556(4) 0.0674(6) Uani d . 1 . .
H H6 0.5255 0.4365 0.0876 0.081 Uiso calc R 1 . .
C C3 0.44105(12) 0.27021(12) 0.3468(4) 0.0837(8) Uani d . 1 . .
H H3 0.42 0.2281 0.4163 0.1 Uiso calc R 1 . .
C C9 0.62982(15) 0.48273(14) 0.3328(5) 0.0951(9) Uani d . 1 . .
H H9A 0.634 0.4789 0.1827 0.143 Uiso calc R 1 . .
H H9B 0.6771 0.5023 0.3896 0.143 Uiso calc R 1 . .
H H9C 0.5885 0.517 0.3682 0.143 Uiso calc R 1 . .
C C10 0.68066(12) 0.35026(15) 0.3687(5) 0.0992(9) Uani d . 1 . .
H H10A 0.672 0.3001 0.4269 0.149 Uiso calc R 1 . .
H H10B 0.7275 0.3711 0.4249 0.149 Uiso calc R 1 . .
H H10C 0.6848 0.3465 0.2186 0.149 Uiso calc R 1 . .
C C11 0.60896(17) 0.41111(18) 0.6619(5) 0.1047(9) Uani d . 1 . .
H H11A 0.5674 0.445 0.6977 0.157 Uiso calc R 1 . .
H H11B 0.6564 0.432 0.714 0.157 Uiso calc R 1 . .
H H11C 0.6002 0.3616 0.7241 0.157 Uiso calc R 1 . .

loop_
_atom_site_aniso_label
_atom_site_aniso_U_11
_atom_site_aniso_U_22
_atom_site_aniso_U_33
_atom_site_aniso_U_12
_atom_site_aniso_U_13
_atom_site_aniso_U_23
Si 0.0473(4) 0.0473(4) 0.0852(9) 0 0 0
C4 0.0612(12) 0.0722(13) 0.101(2) -0.0089(11) -0.0143(12) 0.0413(13)
C1 0.0543(11) 0.0616(11) 0.0863(18) 0.0010(9) 0.0016(11) 0.0004(11)
C5 0.0496(10) 0.0501(10) 0.0609(12) 0.0033(8) 0.0116(10) 0.0070(9)
C7 0.0658(12) 0.0750(13) 0.0596(15) -0.0063(10) 0.0042(10) 0.0141(11)
C8 0.0584(11) 0.0644(12) 0.0645(15) -0.0057(9) 0.0067(10) 0.0059(10)
C2 0.0477(10) 0.0504(10) 0.0759(14) 0.0042(8) 0.0086(10) 0.0056(10)
C6 0.0688(12) 0.0698(13) 0.0638(14) -0.0169(10) 0.0105(12) 0.0169(11)
C3 0.0617(12) 0.0677(13) 0.122(2) -0.0127(10) -0.0093(14) 0.0472(14)
C9 0.0946(17) 0.0790(15) 0.112(2) -0.0315(13) -0.0090(16) 0.0155(15)
C10 0.0538(12) 0.111(2) 0.133(3) 0.0025(13) 0.0030(14) -0.0136(19)
C11 0.118(2) 0.120(2) 0.0760(19) -0.0328(17) 0.0054(17) -0.0061(17)

loop_
_atom_type_symbol
_atom_type_description
_atom_type_scat_dispersion_real
_atom_type_scat_dispersion_imag
_atom_type_scat_source
C C 0.0181 0.0091 'International Tables Vol C Tables 4.2.6.8 and 6.1.1.4'
H H 0 0 'International Tables Vol C Tables 4.2.6.8 and 6.1.1.4'
Si Si 0.2541 0.3302 'International Tables Vol C Tables 4.2.6.8 and 6.1.1.4'

loop_
_geom_angle_atom_site_label_1
_geom_angle_atom_site_label_2
_geom_angle_atom_site_label_3
_geom_angle_site_symmetry_1
_geom_angle_site_symmetry_3
_geom_angle
_geom_angle_publ_flag
C1 Si C1 8_656 2 110.68(7) ?
C1 Si C1 8_656 7_566 107.08(14) ?
C1 Si C1 2 7_566 110.68(7) ?
C1 Si C1 8_656 . 110.68(7) ?
C1 Si C1 2 . 107.08(14) ?
C1 Si C1 7_566 . 110.68(7) ?
C3 C4 C5 . . 122.7(2) ?
C3 C4 H4 . . 118.7 ?
C5 C4 H4 . . 118.7 ?
C2 C1 Si . . 117.14(16) ?
C2 C1 H1A . . 108 ?
Si C1 H1A . . 108 ?
C2 C1 H1B . . 108 ?
Si C1 H1B . . 108 ?
H1A C1 H1B . . 107.3 ?
C6 C5 C4 . . 115.05(19) ?
C6 C5 C8 . . 123.50(17) ?
C4 C5 C8 . . 121.4(2) ?
C2 C7 C6 . . 121.8(2) ?
C2 C7 H7 . . 119.1 ?
C6 C7 H7 . . 119.1 ?
C11 C8 C5 . . 111.41(19) ?
C11 C8 C10 . . 109.4(2) ?
C5 C8 C10 . . 108.13(17) ?
C11 C8 C9 . . 107.9(2) ?
C5 C8 C9 . . 111.83(18) ?
C10 C8 C9 . . 108.09(19) ?
C3 C2 C7 . . 116.09(19) ?
C3 C2 C1 . . 122.34(18) ?
C7 C2 C1 . . 121.6(2) ?
C5 C6 C7 . . 122.44(19) ?
C5 C6 H6 . . 118.8 ?
C7 C6 H6 . . 118.8 ?
C2 C3 C4 . . 121.94(19) ?
C2 C3 H3 . . 119 ?
C4 C3 H3 . . 119 ?
C8 C9 H9A . . 109.5 ?
C8 C9 H9B . . 109.5 ?
H9A C9 H9B . . 109.5 ?
C8 C9 H9C . . 109.5 ?
H9A C9 H9C . . 109.5 ?
H9B C9 H9C . . 109.5 ?
C8 C10 H10A . . 109.5 ?
C8 C10 H10B . . 109.5 ?
H10A C10 H10B . . 109.5 ?
C8 C10 H10C . . 109.5 ?
H10A C10 H10C . . 109.5 ?
H10B C10 H10C . . 109.5 ?
C8 C11 H11A . . 109.5 ?
C8 C11 H11B . . 109.5 ?
H11A C11 H11B . . 109.5 ?
C8 C11 H11C . . 109.5 ?
H11A C11 H11C . . 109.5 ?
H11B C11 H11C . . 109.5 ?

loop_
_geom_bond_atom_site_label_1
_geom_bond_atom_site_label_2
_geom_bond_site_symmetry_2
_geom_bond_distance
_geom_bond_publ_flag
Si C1 8_656 1.882(2) ?
Si C1 2 1.882(2) ?
Si C1 7_566 1.882(2) ?
Si C1 . 1.882(2) ?
C4 C3 . 1.377(3) ?
C4 C5 . 1.382(3) ?
C4 H4 . 0.93 ?
C1 C2 . 1.504(3) ?
C1 H1A . 0.97 ?
C1 H1B . 0.97 ?
C5 C6 . 1.375(3) ?
C5 C8 . 1.526(3) ?
C7 C2 . 1.374(3) ?
C7 C6 . 1.387(3) ?
C7 H7 . 0.93 ?
C8 C11 . 1.512(3) ?
C8 C10 . 1.527(3) ?
C8 C9 . 1.535(3) ?
C2 C3 . 1.372(3) ?
C6 H6 . 0.93 ?
C3 H3 . 0.93 ?
C9 H9A . 0.96 ?
C9 H9B . 0.96 ?
C9 H9C . 0.96 ?
C10 H10A . 0.96 ?
C10 H10B . 0.96 ?
C10 H10C . 0.96 ?
C11 H11A . 0.96 ?
C11 H11B . 0.96 ?
C11 H11C . 0.96 ?
